data_2219786
loop_
_publ_author_name
'Li, Yuan-Jing'
'Zhang, Rong-Chang'

_publ_section_title
;
 4-(Diphenylphosphinoyl)benzoic acid
;
_journal_coeditor_code BT2800
_journal_issue 11
_journal_name_full 'Acta Crystallographica Section E'
_journal_page_first o2074
_journal_paper_doi 10.1107/S1600536808031449
_journal_volume 64
_journal_year 2008
_chemical_formula_iupac 'C19 H15 O3 P'
_chemical_formula_moiety 'C19 H15 O3 P'
_chemical_formula_sum 'C19 H15 O3 P'
_chemical_formula_weight 322.28
_chemical_name_systematic
;
4-(Diphenylphosphinoyl)benzoic acid
;
_space_group_IT_number 15
_symmetry_cell_setting monoclinic
_symmetry_space_group_name_Hall '-C 2yc'
_symmetry_space_group_name_H-M 'C 1 2/c 1'
_atom_sites_solution_hydrogens geom
_atom_sites_solution_primary direct
_atom_sites_solution_secondary difmap
_audit_creation_method SHELXL97
_cell_angle_alpha 90.00
_cell_angle_beta 91.467(4)
_cell_angle_gamma 90.00
_cell_formula_units_Z 8
_cell_length_a 18.018(3)
_cell_length_b 10.0921(18)
_cell_length_c 18.028(4)
_cell_measurement_reflns_used 3228
_cell_measurement_temperature 293(2)
_cell_measurement_theta_max 26.04
_cell_measurement_theta_min 1.08
_cell_volume 3277.1(11)
_computing_cell_refinement 'SMART (Bruker, 1998)'
_computing_data_collection 'SMART (Bruker, 1998)'
_computing_data_reduction 'SAINT (Bruker, 1998)'
_computing_molecular_graphics 'SHELXTL (Sheldrick, 2008)'
_computing_publication_material 'SHELXTL (Sheldrick, 2008)'
_computing_structure_refinement 'SHELXL97 (Sheldrick, 2008)'
_computing_structure_solution 'SHELXS97 (Sheldrick, 2008)'
_diffrn_ambient_temperature 293(2)
_diffrn_measured_fraction_theta_full 0.999
_diffrn_measured_fraction_theta_max 0.996
_diffrn_measurement_device_type 'Bruker APEX CCD area-detector'
_diffrn_measurement_method '\f and \w'
_diffrn_radiation_monochromator graphite
_diffrn_radiation_source 'fine-focus sealed tube'
_diffrn_radiation_type MoK\a
_diffrn_radiation_wavelength 0.71073
_diffrn_reflns_av_R_equivalents 0.0792
_diffrn_reflns_av_sigmaI/netI 0.1116
_diffrn_reflns_limit_h_max 16
_diffrn_reflns_limit_h_min -22
_diffrn_reflns_limit_k_max 12
_diffrn_reflns_limit_k_min -11
_diffrn_reflns_limit_l_max 22
_diffrn_reflns_limit_l_min -21
_diffrn_reflns_number 8975
_diffrn_reflns_theta_full 25.00
_diffrn_reflns_theta_max 26.04
_diffrn_reflns_theta_min 2.26
_exptl_absorpt_coefficient_mu 0.180
_exptl_absorpt_correction_T_max 0.971
_exptl_absorpt_correction_T_min 0.956
_exptl_absorpt_correction_type multi-scan
_exptl_absorpt_process_details '(SAINT; Bruker, 1998)'
_exptl_crystal_colour white
_exptl_crystal_density_diffrn 1.306
_exptl_crystal_density_method 'not measured'
_exptl_crystal_description block
_exptl_crystal_F_000 1344
_exptl_crystal_size_max 0.24
_exptl_crystal_size_mid 0.21
_exptl_crystal_size_min 0.17
_refine_diff_density_max 0.377
_refine_diff_density_min -0.247
_refine_ls_extinction_method none
_refine_ls_goodness_of_fit_ref 0.908
_refine_ls_hydrogen_treatment constr
_refine_ls_matrix_type full
_refine_ls_number_parameters 208
_refine_ls_number_reflns 3228
_refine_ls_number_restraints 0
_refine_ls_restrained_S_all 0.908
_refine_ls_R_factor_all 0.1139
_refine_ls_R_factor_gt 0.0559
_refine_ls_shift/su_max 0.000
_refine_ls_shift/su_mean 0.000
_refine_ls_structure_factor_coef Fsqd
_refine_ls_weighting_details 'calc w = 1/[\s^2^(Fo^2^)+(0.0279P)^2^] where P=(Fo^2^+2Fc^2^)/3'
_refine_ls_weighting_scheme calc
_refine_ls_wR_factor_gt 0.0931
_refine_ls_wR_factor_ref 0.1103
_reflns_number_gt 1796
_reflns_number_total 3228
_reflns_threshold_expression I>2\s(I)
_cod_data_source_file bt2800.cif
_cod_data_source_block I
_cod_original_sg_symbol_H-M 'C 2/c'
_cod_database_code 2219786
_cod_database_fobs_code 2219786

loop_
_symmetry_equiv_pos_as_xyz
'x, y, z'
'-x, y, -z+1/2'
'x+1/2, y+1/2, z'
'-x+1/2, y+1/2, -z+1/2'
'-x, -y, -z'
'x, -y, z-1/2'
'-x+1/2, -y+1/2, -z'
'x+1/2, -y+1/2, z-1/2'

loop_
_atom_site_type_symbol
_atom_site_label
_atom_site_fract_x
_atom_site_fract_y
_atom_site_fract_z
_atom_site_U_iso_or_equiv
_atom_site_adp_type
_atom_site_calc_flag
_atom_site_refinement_flags
_atom_site_occupancy
C C1 0.10622(15) -0.1711(3) 0.17928(17) 0.0272(7) Uani d . 1
C C2 0.07579(16) -0.2100(3) 0.11102(17) 0.0346(8) Uani d . 1
H H2 0.0682 -0.1471 0.0738 0.041 Uiso calc R 1
C C3 0.05660(16) -0.3408(3) 0.09760(17) 0.0332(8) Uani d . 1
H H3A 0.0367 -0.3658 0.0516 0.040 Uiso calc R 1
C C4 0.06720(16) -0.4344(3) 0.15324(17) 0.0283(8) Uani d . 1
C C5 0.09413(17) -0.3952(3) 0.22220(17) 0.0353(9) Uani d . 1
H H5 0.0994 -0.4572 0.2601 0.042 Uiso calc R 1
C C6 0.11340(16) -0.2644(3) 0.23532(17) 0.0330(8) Uani d . 1
H H6 0.1313 -0.2390 0.2820 0.040 Uiso calc R 1
C C7 0.05236(17) -0.5773(3) 0.13561(19) 0.0342(8) Uani d . 1
C C8 0.22186(16) 0.0143(3) 0.14358(16) 0.0304(8) Uani d . 1
C C9 0.27202(18) -0.0893(3) 0.13654(18) 0.0401(9) Uani d . 1
H H9 0.2615 -0.1718 0.1566 0.048 Uiso calc R 1
C C10 0.33799(19) -0.0698(4) 0.0995(2) 0.0466(10) Uani d . 1
H H10 0.3713 -0.1396 0.0951 0.056 Uiso calc R 1
C C11 0.35436(19) 0.0512(4) 0.06954(18) 0.0453(10) Uani d . 1
H H11 0.3986 0.0633 0.0449 0.054 Uiso calc R 1
C C12 0.30524(19) 0.1546(4) 0.07603(19) 0.0463(10) Uani d . 1
H H12 0.3161 0.2369 0.0558 0.056 Uiso calc R 1
C C13 0.23927(18) 0.1359(3) 0.11296(18) 0.0395(9) Uani d . 1
H H13 0.2063 0.2062 0.1172 0.047 Uiso calc R 1
C C14 0.15618(17) 0.0219(3) 0.28792(17) 0.0307(8) Uani d . 1
C C15 0.22564(17) 0.0031(3) 0.32047(18) 0.0384(8) Uani d . 1
H H15 0.2650 -0.0225 0.2914 0.046 Uiso calc R 1
C C16 0.2371(2) 0.0220(3) 0.3956(2) 0.0473(10) Uani d . 1
H H16 0.2843 0.0106 0.4168 0.057 Uiso calc R 1
C C17 0.1788(2) 0.0578(3) 0.4395(2) 0.0516(10) Uani d . 1
H H17 0.1864 0.0706 0.4902 0.062 Uiso calc R 1
C C18 0.1090(2) 0.0743(4) 0.4076(2) 0.0597(11) Uani d . 1
H H18 0.0692 0.0969 0.4370 0.072 Uiso calc R 1
C C19 0.09794(19) 0.0576(3) 0.3324(2) 0.0483(10) Uani d . 1
H H19 0.0509 0.0704 0.3113 0.058 Uiso calc R 1
O O1 0.07883(11) 0.09304(18) 0.16115(11) 0.0348(6) Uani d . 1
O O2 0.02276(13) -0.6151(2) 0.07916(13) 0.0469(7) Uani d . 1
O O3 0.07785(13) -0.6563(2) 0.18890(13) 0.0527(7) Uani d . 1
H H3 0.0690 -0.7336 0.1777 0.079 Uiso calc R 1
P P1 0.13600(5) -0.00176(8) 0.19091(5) 0.0298(2) Uani d . 1

loop_
_atom_site_aniso_label
_atom_site_aniso_U_11
_atom_site_aniso_U_22
_atom_site_aniso_U_33
_atom_site_aniso_U_12
_atom_site_aniso_U_13
_atom_site_aniso_U_23
C1 0.0234(17) 0.0297(18) 0.0285(19) 0.0009(14) -0.0005(14) 0.0021(15)
C2 0.040(2) 0.0334(19) 0.030(2) -0.0041(17) -0.0055(16) 0.0100(16)
C3 0.033(2) 0.037(2) 0.029(2) -0.0061(17) -0.0061(15) -0.0037(16)
C4 0.0237(18) 0.0276(18) 0.033(2) -0.0006(15) -0.0004(15) 0.0024(15)
C5 0.041(2) 0.0318(19) 0.032(2) 0.0044(17) -0.0061(16) 0.0088(16)
C6 0.036(2) 0.034(2) 0.028(2) 0.0016(17) -0.0059(15) -0.0018(16)
C7 0.029(2) 0.038(2) 0.035(2) -0.0020(17) 0.0025(16) 0.0019(18)
C8 0.0320(19) 0.0346(19) 0.0243(18) -0.0038(17) -0.0057(14) -0.0023(16)
C9 0.041(2) 0.039(2) 0.040(2) -0.0025(18) -0.0021(18) -0.0019(17)
C10 0.037(2) 0.059(3) 0.044(2) 0.001(2) 0.0037(18) -0.005(2)
C11 0.034(2) 0.070(3) 0.032(2) -0.008(2) 0.0045(16) -0.003(2)
C12 0.050(2) 0.048(2) 0.041(2) -0.014(2) 0.0019(19) 0.0049(19)
C13 0.037(2) 0.042(2) 0.039(2) -0.0014(18) -0.0004(17) -0.0004(18)
C14 0.0297(19) 0.0278(19) 0.034(2) -0.0020(15) -0.0006(15) -0.0029(15)
C15 0.0323(19) 0.048(2) 0.035(2) -0.0013(18) 0.0005(15) -0.0020(19)
C16 0.041(2) 0.060(3) 0.041(2) -0.003(2) -0.0068(18) 0.000(2)
C17 0.062(3) 0.065(3) 0.028(2) -0.005(2) 0.0014(19) -0.0037(19)
C18 0.049(3) 0.091(3) 0.039(2) 0.008(2) 0.0107(19) -0.013(2)
C19 0.035(2) 0.068(3) 0.042(2) 0.006(2) -0.0018(18) -0.009(2)
O1 0.0290(12) 0.0307(12) 0.0442(15) 0.0002(11) -0.0080(11) 0.0026(11)
O2 0.0594(17) 0.0369(14) 0.0436(16) -0.0040(12) -0.0152(13) -0.0018(12)
O3 0.0748(18) 0.0269(13) 0.0553(18) -0.0046(13) -0.0226(14) 0.0037(12)
P1 0.0285(5) 0.0294(5) 0.0314(5) -0.0020(4) -0.0029(4) -0.0002(4)

loop_
_atom_type_symbol
_atom_type_description
_atom_type_scat_dispersion_real
_atom_type_scat_dispersion_imag
_atom_type_scat_source
C C 0.0033 0.0016 'International Tables Vol C Tables 4.2.6.8 and 6.1.1.4'
H H 0.0000 0.0000 'International Tables Vol C Tables 4.2.6.8 and 6.1.1.4'
O O 0.0106 0.0060 'International Tables Vol C Tables 4.2.6.8 and 6.1.1.4'
P P 0.1023 0.0942 'International Tables Vol C Tables 4.2.6.8 and 6.1.1.4'

loop_
_geom_angle_atom_site_label_1
_geom_angle_atom_site_label_2
_geom_angle_atom_site_label_3
_geom_angle
C6 C1 C2 118.8(3)
C6 C1 P1 122.5(2)
C2 C1 P1 118.7(2)
C3 C2 C1 121.0(3)
C3 C2 H2 119.5
C1 C2 H2 119.5
C2 C3 C4 119.6(3)
C2 C3 H3A 120.2
C4 C3 H3A 120.2
C5 C4 C3 119.6(3)
C5 C4 C7 121.6(3)
C3 C4 C7 118.8(3)
C4 C5 C6 120.5(3)
C4 C5 H5 119.7
C6 C5 H5 119.7
C5 C6 C1 120.4(3)
C5 C6 H6 119.8
C1 C6 H6 119.8
O2 C7 O3 124.3(3)
O2 C7 C4 124.0(3)
O3 C7 C4 111.7(3)
C13 C8 C9 118.4(3)
C13 C8 P1 118.5(3)
C9 C8 P1 123.1(3)
C8 C9 C10 120.2(3)
C8 C9 H9 119.9
C10 C9 H9 119.9
C11 C10 C9 120.6(3)
C11 C10 H10 119.7
C9 C10 H10 119.7
C10 C11 C12 119.8(3)
C10 C11 H11 120.1
C12 C11 H11 120.1
C11 C12 C13 119.8(3)
C11 C12 H12 120.1
C13 C12 H12 120.1
C8 C13 C12 121.1(3)
C8 C13 H13 119.4
C12 C13 H13 119.4
C15 C14 C19 118.8(3)
C15 C14 P1 123.7(3)
C19 C14 P1 117.5(2)
C16 C15 C14 120.7(3)
C16 C15 H15 119.7
C14 C15 H15 119.7
C15 C16 C17 120.1(3)
C15 C16 H16 120.0
C17 C16 H16 120.0
C18 C17 C16 119.6(3)
C18 C17 H17 120.2
C16 C17 H17 120.2
C19 C18 C17 120.2(4)
C19 C18 H18 119.9
C17 C18 H18 119.9
C18 C19 C14 120.7(3)
C18 C19 H19 119.6
C14 C19 H19 119.6
C7 O3 H3 109.5
O1 P1 C8 111.49(14)
O1 P1 C14 112.67(13)
C8 P1 C14 107.23(14)
O1 P1 C1 111.40(12)
C8 P1 C1 106.75(14)
C14 P1 C1 106.98(14)

loop_
_geom_bond_atom_site_label_1
_geom_bond_atom_site_label_2
_geom_bond_distance
C1 C6 1.384(4)
C1 C2 1.391(4)
C1 P1 1.802(3)
C2 C3 1.384(4)
C2 H2 0.9300
C3 C4 1.388(4)
C3 H3A 0.9300
C4 C5 1.381(4)
C4 C7 1.499(4)
C5 C6 1.384(4)
C5 H5 0.9300
C6 H6 0.9300
C7 O2 1.199(3)
C7 O3 1.322(3)
C8 C13 1.385(4)
C8 C9 1.389(4)
C8 P1 1.793(3)
C9 C10 1.392(4)
C9 H9 0.9300
C10 C11 1.371(4)
C10 H10 0.9300
C11 C12 1.375(4)
C11 H11 0.9300
C12 C13 1.390(4)
C12 H12 0.9300
C13 H13 0.9300
C14 C15 1.382(4)
C14 C19 1.385(4)
C14 P1 1.793(3)
C15 C16 1.379(4)
C15 H15 0.9300
C16 C17 1.380(5)
C16 H16 0.9300
C17 C18 1.380(4)
C17 H17 0.9300
C18 C19 1.374(5)
C18 H18 0.9300
C19 H19 0.9300
O1 P1 1.4952(19)
O3 H3 0.8200

loop_
_geom_hbond_atom_site_label_D
_geom_hbond_atom_site_label_H
_geom_hbond_atom_site_label_A
_geom_hbond_site_symmetry_A
_geom_hbond_distance_DH
_geom_hbond_distance_HA
_geom_hbond_distance_DA
_geom_hbond_angle_DHA
O3 H3 O1 1_545 0.82 1.78 2.579(3) 162.6

loop_
_cod_related_entry_id
_cod_related_entry_database
_cod_related_entry_code
1 ChemSpider 4099972
